data_7715695
loop_
_publ_author_name
'Jana, Manik'
'Sahoo, Sumit'
'Kottekad, Sanjay'
'Usharani, Dandamudi'
'Rath, Harapriya'

_publ_section_title
;
 Rational and controllable syntheses of variants of modified N-confused
 N-fused porphodimethenes and a porphotrimethene with adaptive properties.
;
_journal_issue 17
_journal_name_full 'Dalton transactions (Cambridge, England : 2003)'
_journal_page_first 7397
_journal_page_last 7405
_journal_paper_doi 10.1039/d4dt00770k
_journal_volume 53
_journal_year 2024
_chemical_formula_moiety 'C49 H33 F4 N3 S2, 0.5(C H2 Cl2)'
_chemical_formula_sum 'C49.5 H34 Cl F4 N3 S2'
_chemical_formula_weight 846.36
_space_group_crystal_system triclinic
_space_group_IT_number 2
_space_group_name_Hall '-P 1'
_space_group_name_H-M_alt 'P -1'
_atom_sites_solution_hydrogens geom
_audit_creation_method SHELXL-2018/3
_audit_update_record
;
2023-03-30 deposited with the CCDC.	2024-03-22 downloaded from the CCDC.
;
_cell_angle_alpha 94.031(19)
_cell_angle_beta 100.44(4)
_cell_angle_gamma 90.63(4)
_cell_formula_units_Z 4
_cell_length_a 15.72(3)
_cell_length_b 16.498(18)
_cell_length_c 18.03(2)
_cell_measurement_reflns_used 4138
_cell_measurement_temperature 100(2)
_cell_measurement_theta_max 25.65
_cell_measurement_theta_min 2.30
_cell_volume 4586(11)
_computing_cell_refinement 'Bruker SAINT'
_computing_data_collection 'Bruker APEX3'
_computing_data_reduction 'Bruker SAINT'
_computing_molecular_graphics 'Bruker SHELXTL'
_computing_publication_material 'Bruker SHELXTL'
_computing_structure_refinement 'SHELXL-2018/3 (Sheldrick, 2018)'
_computing_structure_solution 'SHELXT 2018/2 (Sheldrick, 2018)'
_diffrn_ambient_temperature 100(2)
_diffrn_measured_fraction_theta_full 0.996
_diffrn_measured_fraction_theta_max 0.991
_diffrn_measurement_device_type 'Bruker Photon II '
_diffrn_measurement_method '\f and \w scans'
_diffrn_radiation_type MoK\a
_diffrn_radiation_wavelength 0.71073
_diffrn_reflns_av_R_equivalents 0.1623
_diffrn_reflns_av_unetI/netI 0.2449
_diffrn_reflns_Laue_measured_fraction_full 0.996
_diffrn_reflns_Laue_measured_fraction_max 0.991
_diffrn_reflns_limit_h_max 19
_diffrn_reflns_limit_h_min -19
_diffrn_reflns_limit_k_max 20
_diffrn_reflns_limit_k_min -18
_diffrn_reflns_limit_l_max 22
_diffrn_reflns_limit_l_min -22
_diffrn_reflns_number 53660
_diffrn_reflns_point_group_measured_fraction_full 0.996
_diffrn_reflns_point_group_measured_fraction_max 0.991
_diffrn_reflns_theta_full 25.242
_diffrn_reflns_theta_max 26.454
_diffrn_reflns_theta_min 2.205
_diffrn_source 'micro-focus sealed tube'
_exptl_absorpt_coefficient_mu 0.227
_exptl_absorpt_correction_T_max 0.7454
_exptl_absorpt_correction_T_min 0.5199
_exptl_absorpt_correction_type multi-scan
_exptl_absorpt_process_details
;
SADABS-2014/5 (Bruker,2014/5) was used for absorption correction.
wR2(int) was 0.1283 before and 0.0722 after correction.
The Ratio of minimum to maximum transmission is 0.6975.
The \l/2 correction factor is Not present.
;
_exptl_crystal_colour 'dark brown'
_exptl_crystal_density_diffrn 1.226
_exptl_crystal_description block
_exptl_crystal_F_000 1748
_exptl_crystal_size_max 0.100
_exptl_crystal_size_mid 0.100
_exptl_crystal_size_min 0.100
_refine_diff_density_max 0.414
_refine_diff_density_min -0.349
_refine_diff_density_rms 0.068
_refine_ls_extinction_method none
_refine_ls_goodness_of_fit_ref 0.919
_refine_ls_hydrogen_treatment constr
_refine_ls_matrix_type full
_refine_ls_number_parameters 1078
_refine_ls_number_reflns 18771
_refine_ls_number_restraints 0
_refine_ls_restrained_S_all 0.919
_refine_ls_R_factor_all 0.2536
_refine_ls_R_factor_gt 0.0900
_refine_ls_shift/su_max 0.034
_refine_ls_shift/su_mean 0.000
_refine_ls_structure_factor_coef Fsqd
_refine_ls_weighting_details 'w=1/[\s^2^(Fo^2^)+(0.1165P)^2^] where P=(Fo^2^+2Fc^2^)/3'
_refine_ls_weighting_scheme calc
_refine_ls_wR_factor_gt 0.2082
_refine_ls_wR_factor_ref 0.2839
_reflns_Friedel_coverage 0.000
_reflns_number_gt 5816
_reflns_number_total 18771
_reflns_threshold_expression 'I > 2\s(I)'
_cod_data_source_file d4dt00770k2.cif
_cod_data_source_block mo_hr020920_0m_sq
_cod_depositor_comments
;
          Adding full bibliography for 7715695.cif.

2024-11-09
Z value and formula fixed to values more according to usual
chemical conventions.                 miguel
;
_cod_original_formula_sum 'C99 H68 Cl2 F8 N6 S4'
_cod_original_formula_weight 1692.73
_cod_original_formula_moiety 'C99 H68 Cl2 F8 N6 S4'
_cod_original_formula_units_Z 2
_cod_original_cell_volume 4585(11)
_cod_database_code 7715695
_shelx_shelxl_version_number 2018/3
_shelx_space_group_comment
;
The symmetry employed for this shelxl refinement is uniquely defined
by the following loop, which should always be used as a source of
symmetry information in preference to the above space-group names.
They are only intended as comments.
;
_shelx_estimated_absorpt_t_min 0.978
_shelx_estimated_absorpt_t_max 0.978

loop_
_space_group_symop_operation_xyz
'x, y, z'
'-x, -y, -z'

loop_
_atom_site_label
_atom_site_type_symbol
_atom_site_fract_x
_atom_site_fract_y
_atom_site_fract_z
_atom_site_U_iso_or_equiv
_atom_site_adp_type
_atom_site_occupancy
_atom_site_site_symmetry_order
_atom_site_calc_flag
_atom_site_refinement_flags_posn
_atom_site_refinement_flags_adp
_atom_site_refinement_flags_occupancy
_atom_site_disorder_assembly
_atom_site_disorder_group
Cl1_1 Cl 0.59618(14) 0.40045(12) 0.48886(12) 0.0814(6) Uani 1 1 d . . . . .
Cl2_1 Cl 0.47611(13) 0.27227(12) 0.51347(11) 0.0729(6) Uani 1 1 d . . . . .
C1_1 C 0.5667(5) 0.2959(4) 0.4712(4) 0.066(2) Uani 1 1 d . . . . .
H1A_1 H 0.616338 0.262753 0.492032 0.079 Uiso 1 1 calc R U . . .
H1AB_1 H 0.552165 0.282182 0.415985 0.079 Uiso 1 1 calc R U . . .
S1_2 S 0.40081(12) 0.59797(10) 0.11867(10) 0.0552(5) Uani 1 1 d . . . . .
S2_2 S 0.26257(12) 0.40562(10) 0.18172(11) 0.0597(5) Uani 1 1 d . . . . .
F1_2 F 0.3614(3) 0.1486(2) 0.0556(3) 0.0882(14) Uani 1 1 d . . . . .
F2_2 F 0.5568(3) 0.1610(2) 0.2859(2) 0.0775(13) Uani 1 1 d . . . . .
F3_2 F 0.2697(3) 0.1813(3) 0.5077(3) 0.0815(13) Uani 1 1 d . . . . .
F4_2 F 0.1489(3) 0.2030(2) 0.2529(2) 0.0738(12) Uani 1 1 d . . . . .
N1_2 N 0.4807(3) 0.3808(3) 0.1322(3) 0.0494(14) Uani 1 1 d . . . . .
N2_2 N 0.3779(4) 0.3551(3) 0.3438(3) 0.0574(16) Uani 1 1 d . . . . .
N3_2 N 0.1635(3) 0.3697(3) 0.2983(3) 0.0564(15) Uani 1 1 d . . . . .
H3N_2 H 0.161807 0.335752 0.258117 0.068 Uiso 1 1 calc R U . . .
C1_2 C 0.6078(4) 0.5463(4) 0.0703(4) 0.0491(17) Uani 1 1 d . . . . .
C2_2 C 0.6885(5) 0.5212(4) 0.0625(4) 0.0555(19) Uani 1 1 d . . . . .
H2_2 H 0.702823 0.466513 0.071285 0.067 Uiso 1 1 calc R U . . .
C3_2 C 0.7510(5) 0.5720(4) 0.0423(4) 0.0565(19) Uani 1 1 d . . . . .
H3_2 H 0.805606 0.551090 0.036447 0.068 Uiso 1 1 calc R U . . .
C4_2 C 0.7335(5) 0.6531(4) 0.0306(4) 0.0568(19) Uani 1 1 d . . . . .
C5_2 C 0.6533(5) 0.6786(4) 0.0390(4) 0.065(2) Uani 1 1 d . . . . .
H5_2 H 0.639324 0.733511 0.030849 0.078 Uiso 1 1 calc R U . . .
C6_2 C 0.5902(5) 0.6272(4) 0.0591(4) 0.0584(19) Uani 1 1 d . . . . .
H6_2 H 0.535495 0.648012 0.064989 0.070 Uiso 1 1 calc R U . . .
C7_2 C 0.5457(4) 0.4929(4) 0.0928(4) 0.0498(17) Uani 1 1 d . . . . .
C8_2 C 0.4647(4) 0.5136(4) 0.1158(4) 0.0509(18) Uani 1 1 d . . . . .
C9_2 C 0.4257(4) 0.4459(4) 0.1367(4) 0.0486(17) Uani 1 1 d . . . . .
C10_2 C 0.5494(4) 0.4092(4) 0.0995(4) 0.0523(18) Uani 1 1 d . . . . .
C11_2 C 0.8004(5) 0.7095(4) 0.0104(4) 0.070(2) Uani 1 1 d . . . . .
H11A_2 H 0.844268 0.677443 -0.009910 0.105 Uiso 1 1 calc R U . . .
H11B_2 H 0.828090 0.742657 0.055793 0.105 Uiso 1 1 calc R U . . .
H11C_2 H 0.772530 0.744929 -0.027682 0.105 Uiso 1 1 calc R U . . .
C12_2 C 0.3217(4) 0.5406(4) 0.1487(4) 0.0527(18) Uani 1 1 d . . . . .
C13_2 C 0.3430(4) 0.4601(4) 0.1545(3) 0.0462(17) Uani 1 1 d . . . . .
C14_2 C 0.4863(4) 0.2949(4) 0.1366(4) 0.0489(17) Uani 1 1 d . . . . .
C15_2 C 0.5957(5) 0.3377(4) 0.0801(4) 0.0552(18) Uani 1 1 d . . . . .
H15_2 H 0.645990 0.337261 0.057819 0.066 Uiso 1 1 calc R U . . .
C16_2 C 0.5549(4) 0.2716(4) 0.0992(4) 0.0557(18) Uani 1 1 d . . . . .
H16_2 H 0.570313 0.217017 0.088926 0.067 Uiso 1 1 calc R U . . .
C17_2 C 0.4477(5) 0.2494(4) 0.1825(4) 0.0567(19) Uani 1 1 d . . . . .
C18_2 C 0.4061(5) 0.2781(4) 0.2452(4) 0.0589(19) Uani 1 1 d . . . . .
C19_2 C 0.3418(4) 0.2380(4) 0.2772(4) 0.059(2) Uani 1 1 d . . . . .
H19_2 H 0.315674 0.186160 0.260387 0.070 Uiso 1 1 calc R U . . .
C20_2 C 0.3247(4) 0.2881(4) 0.3369(4) 0.0575(19) Uani 1 1 d . . . . .
C21_2 C 0.4274(5) 0.3495(4) 0.2891(4) 0.0578(19) Uani 1 1 d . . . . .
H21_2 H 0.469673 0.388569 0.282254 0.069 Uiso 1 1 calc R U . . .
C22_2 C 0.2395(4) 0.5587(4) 0.1694(4) 0.0498(17) Uani 1 1 d . . . . .
H22_2 H 0.215291 0.611186 0.168690 0.060 Uiso 1 1 calc R U . . .
C23_2 C 0.1998(4) 0.4911(4) 0.1906(4) 0.0556(19) Uani 1 1 d . . . . .
C24_2 C 0.4572(5) 0.1594(4) 0.1714(4) 0.0578(19) Uani 1 1 d . . . . .
C25_2 C 0.4164(5) 0.1113(4) 0.1098(5) 0.067(2) Uani 1 1 d . . . . .
C26_2 C 0.4272(5) 0.0290(4) 0.0974(5) 0.077(2) Uani 1 1 d . . . . .
H26_2 H 0.397353 -0.000886 0.053188 0.092 Uiso 1 1 calc R U . . .
C27_2 C 0.4834(5) -0.0079(4) 0.1522(5) 0.071(2) Uani 1 1 d . . . . .
H27_2 H 0.492772 -0.064518 0.145082 0.085 Uiso 1 1 calc R U . . .
C28_2 C 0.5262(5) 0.0347(4) 0.2168(5) 0.074(2) Uani 1 1 d . . . . .
H28_2 H 0.563502 0.008204 0.254644 0.089 Uiso 1 1 calc R U . . .
C29_2 C 0.5130(5) 0.1183(4) 0.2248(4) 0.064(2) Uani 1 1 d . . . . .
C30_2 C 0.2555(4) 0.2812(4) 0.3863(4) 0.0573(19) Uani 1 1 d . . . . .
H30_2 H 0.285831 0.291861 0.439934 0.069 Uiso 1 1 calc R U . . .
C31_2 C 0.2124(5) 0.1986(4) 0.3808(5) 0.061(2) Uani 1 1 d . . . . .
C32_2 C 0.2228(5) 0.1497(5) 0.4415(5) 0.075(2) Uani 1 1 d . . . . .
C33_2 C 0.1840(5) 0.0736(5) 0.4416(5) 0.073(2) Uani 1 1 d . . . . .
H33_2 H 0.191242 0.044888 0.486103 0.087 Uiso 1 1 calc R U . . .
C34_2 C 0.1344(5) 0.0414(5) 0.3745(6) 0.083(3) Uani 1 1 d . . . . .
H34_2 H 0.107049 -0.010582 0.372611 0.100 Uiso 1 1 calc R U . . .
C35_2 C 0.1241(5) 0.0840(5) 0.3098(5) 0.076(2) Uani 1 1 d . . . . .
H35_2 H 0.091802 0.061687 0.262988 0.092 Uiso 1 1 calc R U . . .
C36_2 C 0.1637(5) 0.1618(5) 0.3167(5) 0.065(2) Uani 1 1 d . . . . .
C37_2 C 0.3788(5) 0.4276(4) 0.3957(4) 0.069(2) Uani 1 1 d . . . . .
H37A_2 H 0.428172 0.463097 0.392225 0.103 Uiso 1 1 calc R U . . .
H37B_2 H 0.383968 0.411431 0.447537 0.103 Uiso 1 1 calc R U . . .
H37C_2 H 0.324988 0.456853 0.381970 0.103 Uiso 1 1 calc R U . . .
C38_2 C 0.1171(4) 0.4848(4) 0.2212(4) 0.0562(19) Uani 1 1 d . . . . .
H38_2 H 0.099123 0.541656 0.232119 0.067 Uiso 1 1 calc R U . . .
C39_2 C 0.1349(4) 0.4472(4) 0.2948(4) 0.0555(19) Uani 1 1 d . . . . .
C40_2 C 0.1412(4) 0.4779(5) 0.3678(5) 0.064(2) Uani 1 1 d . . . . .
H40_2 H 0.123313 0.529947 0.384103 0.077 Uiso 1 1 calc R U . . .
C41_2 C 0.1799(4) 0.4173(5) 0.4155(4) 0.065(2) Uani 1 1 d . . . . .
H41_2 H 0.193101 0.422482 0.469229 0.079 Uiso 1 1 calc R U . . .
C42_2 C 0.1948(5) 0.3498(4) 0.3699(4) 0.0567(19) Uani 1 1 d . . . . .
C43_2 C 0.0439(4) 0.4440(4) 0.1656(4) 0.0521(18) Uani 1 1 d . . . . .
C44_2 C -0.0285(5) 0.4136(4) 0.1902(4) 0.060(2) Uani 1 1 d . . . . .
H44_2 H -0.029558 0.415340 0.242783 0.072 Uiso 1 1 calc R U . . .
C45_2 C -0.0998(5) 0.3805(4) 0.1382(5) 0.062(2) Uani 1 1 d . . . . .
H45_2 H -0.147920 0.360519 0.157237 0.074 Uiso 1 1 calc R U . . .
C46_2 C -0.1038(5) 0.3756(4) 0.0624(5) 0.0576(19) Uani 1 1 d . . . . .
C47_2 C -0.0292(5) 0.4058(4) 0.0370(4) 0.061(2) Uani 1 1 d . . . . .
H47_2 H -0.028457 0.403688 -0.015645 0.073 Uiso 1 1 calc R U . . .
C48_2 C 0.0419(4) 0.4381(4) 0.0878(4) 0.0523(18) Uani 1 1 d . . . . .
H48_2 H 0.090697 0.456755 0.068965 0.063 Uiso 1 1 calc R U . . .
C49_2 C -0.1794(5) 0.3405(4) 0.0073(4) 0.069(2) Uani 1 1 d . . . . .
H49A_2 H -0.220282 0.383538 -0.007254 0.103 Uiso 1 1 calc R U . . .
H49B_2 H -0.208117 0.298551 0.030592 0.103 Uiso 1 1 calc R U . . .
H49C_2 H -0.159801 0.316316 -0.037662 0.103 Uiso 1 1 calc R U . . .
S1_3 S 1.05693(11) 0.36917(10) 0.82169(10) 0.0558(5) Uani 1 1 d . . . . .
S2_3 S 0.86240(12) 0.19143(11) 0.75069(11) 0.0597(5) Uani 1 1 d . . . . .
F1_3 F 0.7009(3) 0.1921(3) 0.4232(2) 0.0770(12) Uani 1 1 d . . . . .
F2_3 F 0.9766(3) 0.0965(3) 0.5149(3) 0.0816(13) Uani 1 1 d . . . . .
F3_3 F 0.6772(2) -0.0071(2) 0.6672(2) 0.0627(11) Uani 1 1 d . . . . .
F4_3 F 0.4197(2) 0.1381(2) 0.6099(2) 0.0685(11) Uani 1 1 d . . . . .
N1_3 N 0.9532(3) 0.3119(3) 0.6153(3) 0.0560(15) Uani 1 1 d . . . . .
N2_3 N 0.6828(4) 0.2679(3) 0.6475(3) 0.0562(15) Uani 1 1 d . . . . .
N3_3 N 0.7111(4) 0.1154(3) 0.7854(3) 0.0553(15) Uani 1 1 d . . . . .
H3M_3 H 0.737378 0.080877 0.758169 0.066 Uiso 1 1 calc R U . . .
C1_3 C 1.1320(4) 0.4674(4) 0.6711(4) 0.0575(19) Uani 1 1 d . . . . .
C2_3 C 1.1936(4) 0.4801(4) 0.7371(4) 0.059(2) Uani 1 1 d . . . . .
H2_3 H 1.192126 0.446817 0.777753 0.071 Uiso 1 1 calc R U . . .
C3_3 C 1.2571(5) 0.5406(4) 0.7444(4) 0.061(2) Uani 1 1 d . . . . .
H3_3 H 1.300314 0.546171 0.788843 0.074 Uiso 1 1 calc R U . . .
C4_3 C 1.2586(4) 0.5935(4) 0.6874(4) 0.0542(18) Uani 1 1 d . . . . .
C5_3 C 1.1958(5) 0.5808(4) 0.6224(4) 0.065(2) Uani 1 1 d . . . . .
H5_3 H 1.196129 0.615128 0.582270 0.077 Uiso 1 1 calc R U . . .
C6_3 C 1.1327(4) 0.5195(4) 0.6139(4) 0.062(2) Uani 1 1 d . . . . .
H6_3 H 1.090018 0.513256 0.569157 0.074 Uiso 1 1 calc R U . . .
C7_3 C 1.0637(4) 0.4042(4) 0.6639(4) 0.0512(18) Uani 1 1 d . . . . .
C8_3 C 1.0317(4) 0.3668(4) 0.7238(4) 0.0525(18) Uani 1 1 d . . . . .
C9_3 C 0.9674(5) 0.3102(4) 0.6943(4) 0.059(2) Uani 1 1 d . . . . .
C10_3 C 1.0171(4) 0.3662(4) 0.5987(4) 0.0512(18) Uani 1 1 d . . . . .
C11_3 C 1.3261(5) 0.6594(4) 0.6974(4) 0.069(2) Uani 1 1 d . . . . .
H11A_3 H 1.361373 0.651438 0.658003 0.103 Uiso 1 1 calc R U . . .
H11B_3 H 1.363018 0.658050 0.747250 0.103 Uiso 1 1 calc R U . . .
H11C_3 H 1.298179 0.712177 0.693439 0.103 Uiso 1 1 calc R U . . .
C12_3 C 0.9378(4) 0.2668(4) 0.7489(4) 0.0529(18) Uani 1 1 d . . . . .
C13_3 C 0.9801(4) 0.2920(4) 0.8215(4) 0.0496(17) Uani 1 1 d . . . . .
C14_3 C 0.9180(4) 0.2609(4) 0.5498(4) 0.0564(19) Uani 1 1 d . . . . .
C15_3 C 0.9648(5) 0.2839(4) 0.4934(4) 0.062(2) Uani 1 1 d . . . . .
H15_3 H 0.959134 0.257969 0.443897 0.074 Uiso 1 1 calc R U . . .
C16_3 C 1.0194(5) 0.3492(4) 0.5214(5) 0.065(2) Uani 1 1 d . . . . .
H16_3 H 1.053315 0.378296 0.493006 0.078 Uiso 1 1 calc R U . . .
C17_3 C 0.8471(4) 0.2087(4) 0.5394(4) 0.0498(17) Uani 1 1 d . . . . .
C18_3 C 0.7813(5) 0.2135(4) 0.5838(4) 0.0550(19) Uani 1 1 d . . . . .
C19_3 C 0.7532(4) 0.2840(4) 0.6163(4) 0.0548(19) Uani 1 1 d . . . . .
H19_3 H 0.779330 0.336297 0.616897 0.066 Uiso 1 1 calc R U . . .
C20_3 C 0.6619(4) 0.1842(4) 0.6355(4) 0.0519(18) Uani 1 1 d . . . . .
C21_3 C 0.7207(4) 0.1500(4) 0.5951(4) 0.0547(19) Uani 1 1 d . . . . .
H21_3 H 0.721629 0.094362 0.577663 0.066 Uiso 1 1 calc R U . . .
C22_3 C 0.9515(4) 0.2492(4) 0.8789(4) 0.0474(17) Uani 1 1 d . . . . .
H22_3 H 0.973837 0.258461 0.931459 0.057 Uiso 1 1 calc R U . . .
C23_3 C 0.8881(4) 0.1934(4) 0.8485(4) 0.0575(19) Uani 1 1 d . . . . .
C24_3 C 0.8395(5) 0.1471(4) 0.4730(4) 0.0553(19) Uani 1 1 d . . . . .
C25_3 C 0.7664(5) 0.1394(4) 0.4184(5) 0.063(2) Uani 1 1 d . . . . .
C26_3 C 0.7524(6) 0.0822(5) 0.3582(5) 0.082(3) Uani 1 1 d . . . . .
H26_3 H 0.699275 0.078052 0.323260 0.099 Uiso 1 1 calc R U . . .
C27_3 C 0.8204(6) 0.0304(5) 0.3511(5) 0.076(2) Uani 1 1 d . . . . .
H27_3 H 0.814644 -0.008163 0.308686 0.091 Uiso 1 1 calc R U . . .
C28_3 C 0.8973(5) 0.0337(5) 0.4052(5) 0.076(2) Uani 1 1 d . . . . .
H28_3 H 0.942580 -0.003293 0.401825 0.091 Uiso 1 1 calc R U . . .
C29_3 C 0.9033(5) 0.0934(4) 0.4634(4) 0.060(2) Uani 1 1 d . . . . .
C30_3 C 0.6351(4) 0.3302(4) 0.6860(4) 0.0584(19) Uani 1 1 d . . . . .
H30A_3 H 0.662724 0.383676 0.686024 0.088 Uiso 1 1 calc R U . . .
H30B_3 H 0.635873 0.316815 0.738251 0.088 Uiso 1 1 calc R U . . .
H30C_3 H 0.575045 0.331046 0.659145 0.088 Uiso 1 1 calc R U . . .
C31_3 C 0.5958(4) 0.1495(4) 0.6771(4) 0.0532(18) Uani 1 1 d . . . . .
H31_3 H 0.548780 0.190128 0.673706 0.064 Uiso 1 1 calc R U . . .
C32_3 C 0.5524(4) 0.0718(4) 0.6389(4) 0.0548(18) Uani 1 1 d . . . . .
C33_3 C 0.5912(5) -0.0024(4) 0.6342(4) 0.0551(19) Uani 1 1 d . . . . .
C34_3 C 0.5536(5) -0.0735(4) 0.5986(4) 0.0583(19) Uani 1 1 d . . . . .
H34_3 H 0.585406 -0.122007 0.596703 0.070 Uiso 1 1 calc R U . . .
C35_3 C 0.4667(5) -0.0713(5) 0.5652(4) 0.069(2) Uani 1 1 d . . . . .
H35_3 H 0.438020 -0.119087 0.539653 0.083 Uiso 1 1 calc R U . . .
C36_3 C 0.4213(5) 0.0008(5) 0.5692(4) 0.069(2) Uani 1 1 d . . . . .
H36_3 H 0.361883 0.002571 0.546647 0.083 Uiso 1 1 calc R U . . .
C37_3 C 0.4645(5) 0.0695(4) 0.6067(4) 0.060(2) Uani 1 1 d . . . . .
C38_3 C 0.8388(4) 0.1379(4) 0.8914(4) 0.060(2) Uani 1 1 d . . . . .
H38_3 H 0.847829 0.160727 0.945203 0.072 Uiso 1 1 calc R U . . .
C39_3 C 0.7435(4) 0.1427(4) 0.8593(4) 0.0560(19) Uani 1 1 d . . . . .
C40_3 C 0.6322(4) 0.1491(4) 0.7596(4) 0.0528(18) Uani 1 1 d . . . . .
C41_3 C 0.6113(5) 0.1941(4) 0.8198(4) 0.060(2) Uani 1 1 d . . . . .
H41_3 H 0.559549 0.223288 0.819541 0.072 Uiso 1 1 calc R U . . .
C42_3 C 0.6797(5) 0.1902(4) 0.8833(4) 0.0567(19) Uani 1 1 d . . . . .
H42_3 H 0.681395 0.215355 0.932640 0.068 Uiso 1 1 calc R U . . .
C43_3 C 0.8724(5) 0.0499(4) 0.8916(4) 0.0582(19) Uani 1 1 d . . . . .
C44_3 C 0.9589(5) 0.0355(4) 0.8942(4) 0.068(2) Uani 1 1 d . . . . .
H44_3 H 0.997211 0.079279 0.890074 0.081 Uiso 1 1 calc R U . . .
C45_3 C 0.9912(5) -0.0420(5) 0.9028(5) 0.079(2) Uani 1 1 d . . . . .
H45_3 H 1.051607 -0.049448 0.906740 0.095 Uiso 1 1 calc R U . . .
C46_3 C 0.9391(5) -0.1075(4) 0.9057(4) 0.068(2) Uani 1 1 d . . . . .
C47_3 C 0.8506(6) -0.0926(5) 0.9034(4) 0.073(2) Uani 1 1 d . . . . .
H47_3 H 0.812698 -0.136854 0.906823 0.088 Uiso 1 1 calc R U . . .
C48_3 C 0.8170(5) -0.0160(4) 0.8963(4) 0.064(2) Uani 1 1 d . . . . .
H48_3 H 0.756902 -0.008002 0.894540 0.077 Uiso 1 1 calc R U . . .
C49_3 C 0.9716(5) -0.1901(4) 0.9150(5) 0.088(3) Uani 1 1 d . . . . .
H49A_3 H 0.991205 -0.210796 0.868788 0.133 Uiso 1 1 calc R U . . .
H49B_3 H 0.925215 -0.225803 0.924688 0.133 Uiso 1 1 calc R U . . .
H49C_3 H 1.020144 -0.188828 0.957762 0.133 Uiso 1 1 calc R U . . .

loop_
_atom_site_aniso_label
_atom_site_aniso_U_11
_atom_site_aniso_U_22
_atom_site_aniso_U_33
_atom_site_aniso_U_23
_atom_site_aniso_U_13
_atom_site_aniso_U_12
Cl1_1 0.0857(16) 0.0589(12) 0.0953(16) 0.0118(11) 0.0026(13) -0.0041(11)
Cl2_1 0.0653(13) 0.0721(13) 0.0786(14) 0.0125(10) 0.0033(11) -0.0009(10)
C1_1 0.064(5) 0.056(4) 0.077(5) 0.009(4) 0.011(4) -0.001(4)
S1_2 0.0522(11) 0.0447(10) 0.0672(13) 0.0097(9) 0.0051(10) -0.0023(8)
S2_2 0.0486(11) 0.0449(10) 0.0851(14) 0.0141(9) 0.0074(10) -0.0012(9)
F1_2 0.094(4) 0.058(3) 0.097(3) 0.002(2) -0.020(3) -0.004(3)
F2_2 0.088(3) 0.056(3) 0.080(3) 0.015(2) -0.010(3) 0.000(2)
F3_2 0.083(3) 0.091(3) 0.071(3) 0.032(3) 0.005(3) 0.003(3)
F4_2 0.075(3) 0.059(3) 0.079(3) 0.021(2) -0.014(2) -0.016(2)
N1_2 0.047(4) 0.043(3) 0.059(4) 0.007(3) 0.010(3) -0.007(3)
N2_2 0.053(4) 0.051(4) 0.063(4) 0.005(3) -0.004(3) 0.001(3)
N3_2 0.059(4) 0.049(4) 0.060(4) 0.012(3) 0.002(3) 0.003(3)
C1_2 0.034(4) 0.050(4) 0.062(5) 0.011(3) 0.006(4) -0.008(3)
C2_2 0.053(5) 0.049(4) 0.065(5) 0.012(4) 0.009(4) -0.012(4)
C3_2 0.050(5) 0.059(5) 0.058(5) 0.012(4) 0.000(4) 0.005(4)
C4_2 0.046(5) 0.058(5) 0.062(5) 0.009(4) -0.003(4) -0.003(4)
C5_2 0.070(6) 0.050(4) 0.069(5) 0.011(4) -0.005(4) -0.002(4)
C6_2 0.050(5) 0.049(4) 0.074(5) 0.006(4) 0.006(4) -0.007(4)
C7_2 0.049(4) 0.046(4) 0.052(4) 0.013(3) 0.000(4) -0.003(3)
C8_2 0.045(4) 0.039(4) 0.063(5) 0.006(3) -0.010(4) -0.007(3)
C9_2 0.049(4) 0.038(4) 0.055(5) 0.007(3) -0.001(4) 0.002(3)
C10_2 0.050(4) 0.048(4) 0.056(5) 0.003(3) 0.003(4) -0.003(4)
C11_2 0.056(5) 0.064(5) 0.088(6) 0.013(4) 0.006(4) -0.009(4)
C12_2 0.045(4) 0.053(4) 0.056(5) 0.018(3) -0.003(4) -0.010(3)
C13_2 0.044(4) 0.040(4) 0.049(4) 0.003(3) -0.005(3) -0.007(3)
C14_2 0.047(4) 0.040(4) 0.058(5) 0.011(3) 0.002(4) -0.004(3)
C15_2 0.052(5) 0.047(4) 0.067(5) 0.012(4) 0.009(4) 0.000(4)
C16_2 0.051(5) 0.057(5) 0.061(5) 0.007(4) 0.013(4) 0.004(4)
C17_2 0.051(5) 0.042(4) 0.069(5) 0.007(4) -0.011(4) 0.006(3)
C18_2 0.049(5) 0.053(5) 0.073(5) 0.011(4) 0.003(4) 0.003(4)
C19_2 0.049(5) 0.049(4) 0.074(5) 0.006(4) 0.001(4) -0.002(4)
C20_2 0.047(5) 0.055(5) 0.071(5) 0.022(4) 0.006(4) -0.003(4)
C21_2 0.056(5) 0.057(5) 0.060(5) 0.015(4) 0.006(4) -0.002(4)
C22_2 0.046(4) 0.042(4) 0.060(5) 0.007(3) 0.006(4) 0.004(3)
C23_2 0.042(4) 0.048(4) 0.073(5) 0.010(4) -0.003(4) -0.003(3)
C24_2 0.050(5) 0.046(4) 0.078(6) 0.017(4) 0.010(4) 0.001(4)
C25_2 0.060(5) 0.047(5) 0.085(6) 0.014(4) -0.010(5) -0.004(4)
C26_2 0.075(6) 0.041(4) 0.107(7) 0.012(4) -0.006(5) -0.004(4)
C27_2 0.069(6) 0.044(4) 0.102(7) 0.010(5) 0.024(5) -0.007(4)
C28_2 0.079(6) 0.051(5) 0.087(6) 0.012(4) -0.002(5) 0.001(4)
C29_2 0.073(6) 0.052(5) 0.064(5) 0.004(4) 0.007(5) -0.010(4)
C30_2 0.050(5) 0.058(5) 0.064(5) 0.021(4) 0.004(4) -0.001(4)
C31_2 0.050(5) 0.066(5) 0.066(5) 0.021(4) 0.004(4) -0.003(4)
C32_2 0.059(5) 0.084(6) 0.079(7) 0.015(5) -0.001(5) 0.012(5)
C33_2 0.057(5) 0.071(6) 0.092(7) 0.030(5) 0.012(5) -0.013(4)
C34_2 0.049(5) 0.068(5) 0.133(8) 0.040(6) 0.007(5) -0.002(4)
C35_2 0.068(6) 0.059(5) 0.104(7) 0.034(5) 0.010(5) -0.003(4)
C36_2 0.048(5) 0.063(5) 0.085(6) 0.033(5) 0.003(4) 0.004(4)
C37_2 0.059(5) 0.061(5) 0.087(6) -0.006(4) 0.018(4) -0.013(4)
C38_2 0.052(5) 0.055(4) 0.059(5) 0.014(4) 0.000(4) 0.003(4)
C39_2 0.047(4) 0.051(4) 0.066(5) 0.015(4) 0.000(4) -0.006(4)
C40_2 0.051(5) 0.063(5) 0.083(6) 0.014(5) 0.020(4) 0.011(4)
C41_2 0.052(5) 0.079(6) 0.066(5) 0.013(5) 0.008(4) 0.003(4)
C42_2 0.059(5) 0.055(5) 0.058(5) 0.010(4) 0.013(4) -0.006(4)
C43_2 0.046(4) 0.040(4) 0.071(5) 0.016(4) 0.007(4) 0.000(3)
C44_2 0.062(5) 0.056(5) 0.059(5) 0.004(4) 0.004(4) -0.005(4)
C45_2 0.056(5) 0.057(5) 0.074(6) 0.010(4) 0.015(5) 0.006(4)
C46_2 0.046(5) 0.049(4) 0.075(6) 0.007(4) 0.003(4) 0.010(4)
C47_2 0.067(5) 0.050(4) 0.062(5) 0.010(4) 0.001(4) 0.005(4)
C48_2 0.041(4) 0.046(4) 0.069(5) 0.016(4) 0.002(4) 0.002(3)
C49_2 0.062(5) 0.059(5) 0.081(6) -0.002(4) 0.003(4) -0.007(4)
S1_3 0.0474(11) 0.0480(10) 0.0676(13) 0.0119(9) -0.0035(9) -0.0073(8)
S2_3 0.0560(12) 0.0543(11) 0.0653(13) 0.0125(9) -0.0006(10) -0.0105(9)
F1_3 0.059(3) 0.083(3) 0.081(3) 0.000(2) -0.007(2) 0.008(2)
F2_3 0.071(3) 0.084(3) 0.089(3) 0.016(2) 0.005(3) 0.024(2)
F3_3 0.058(3) 0.051(2) 0.075(3) 0.006(2) 0.001(2) -0.0008(19)
F4_3 0.055(3) 0.055(2) 0.090(3) 0.013(2) -0.006(2) 0.000(2)
N1_3 0.044(4) 0.054(4) 0.066(4) 0.011(3) -0.005(3) -0.005(3)
N2_3 0.054(4) 0.048(4) 0.061(4) 0.009(3) -0.005(3) 0.000(3)
N3_3 0.059(4) 0.040(3) 0.062(4) 0.005(3) -0.002(3) -0.005(3)
C1_3 0.045(5) 0.044(4) 0.086(6) 0.020(4) 0.014(4) 0.003(3)
C2_3 0.042(4) 0.055(5) 0.079(6) 0.015(4) 0.001(4) -0.007(4)
C3_3 0.053(5) 0.051(4) 0.077(5) 0.004(4) 0.007(4) -0.004(4)
C4_3 0.044(4) 0.044(4) 0.073(5) 0.009(4) 0.004(4) -0.002(3)
C5_3 0.058(5) 0.060(5) 0.072(5) 0.019(4) -0.003(4) -0.002(4)
C6_3 0.049(5) 0.053(4) 0.078(5) 0.018(4) -0.005(4) -0.011(4)
C7_3 0.040(4) 0.045(4) 0.068(5) 0.009(4) 0.005(4) 0.008(3)
C8_3 0.029(4) 0.053(4) 0.071(5) 0.011(4) -0.007(4) -0.002(3)
C9_3 0.050(5) 0.054(4) 0.068(6) 0.015(4) -0.003(4) -0.007(4)
C10_3 0.041(4) 0.045(4) 0.064(5) 0.013(4) -0.003(4) 0.001(3)
C11_3 0.072(5) 0.051(4) 0.082(6) 0.018(4) 0.009(4) -0.007(4)
C12_3 0.050(4) 0.048(4) 0.059(5) 0.013(4) 0.004(4) -0.001(3)
C13_3 0.031(4) 0.047(4) 0.070(5) 0.011(4) 0.003(4) -0.001(3)
C14_3 0.046(4) 0.058(5) 0.059(5) 0.017(4) -0.010(4) -0.003(4)
C15_3 0.054(5) 0.063(5) 0.067(5) 0.014(4) 0.002(4) -0.009(4)
C16_3 0.049(5) 0.063(5) 0.080(6) 0.018(4) -0.001(4) -0.002(4)
C17_3 0.046(4) 0.051(4) 0.049(4) 0.017(3) -0.004(4) -0.003(3)
C18_3 0.051(5) 0.051(4) 0.056(5) 0.011(4) -0.008(4) -0.003(4)
C19_3 0.045(4) 0.047(4) 0.073(5) 0.017(4) 0.008(4) -0.005(3)
C20_3 0.052(5) 0.043(4) 0.053(5) 0.005(3) -0.012(4) 0.000(3)
C21_3 0.046(4) 0.044(4) 0.070(5) 0.005(4) -0.001(4) 0.006(3)
C22_3 0.040(4) 0.044(4) 0.055(4) 0.010(3) 0.000(3) 0.000(3)
C23_3 0.044(4) 0.054(4) 0.072(5) 0.015(4) -0.001(4) -0.005(4)
C24_3 0.052(5) 0.049(4) 0.062(5) 0.008(4) 0.001(4) -0.007(4)
C25_3 0.053(5) 0.053(5) 0.081(6) 0.000(4) 0.004(5) 0.006(4)
C26_3 0.077(6) 0.074(6) 0.088(7) -0.010(5) 0.000(5) -0.011(5)
C27_3 0.090(7) 0.058(5) 0.079(6) -0.001(4) 0.017(6) -0.004(5)
C28_3 0.067(6) 0.065(5) 0.094(7) 0.022(5) 0.007(5) 0.002(4)
C29_3 0.060(5) 0.053(5) 0.062(5) 0.014(4) -0.001(4) -0.003(4)
C30_3 0.060(5) 0.038(4) 0.074(5) -0.005(3) 0.008(4) 0.005(3)
C31_3 0.047(4) 0.046(4) 0.067(5) 0.014(3) 0.008(4) -0.005(3)
C32_3 0.042(4) 0.055(5) 0.064(5) 0.005(4) 0.001(4) -0.009(4)
C33_3 0.051(5) 0.048(4) 0.059(5) 0.007(3) -0.011(4) -0.002(4)
C34_3 0.061(5) 0.049(4) 0.060(5) 0.003(4) 0.001(4) -0.010(4)
C35_3 0.071(6) 0.056(5) 0.071(5) 0.001(4) -0.014(4) -0.023(4)
C36_3 0.070(6) 0.066(5) 0.065(5) 0.005(4) -0.002(4) -0.020(5)
C37_3 0.061(5) 0.057(5) 0.061(5) 0.010(4) 0.005(4) -0.010(4)
C38_3 0.058(5) 0.050(4) 0.069(5) 0.010(4) 0.003(4) -0.011(4)
C39_3 0.043(4) 0.046(4) 0.076(6) 0.018(4) -0.004(4) -0.003(4)
C40_3 0.038(4) 0.050(4) 0.069(6) 0.010(4) 0.002(4) -0.005(3)
C41_3 0.055(5) 0.041(4) 0.080(6) 0.011(4) -0.003(5) -0.004(4)
C42_3 0.058(5) 0.044(4) 0.067(5) 0.013(3) 0.005(4) -0.005(4)
C43_3 0.062(5) 0.049(4) 0.060(5) 0.016(3) -0.005(4) -0.001(4)
C44_3 0.051(5) 0.055(5) 0.096(6) 0.021(4) 0.005(4) -0.001(4)
C45_3 0.055(5) 0.056(5) 0.120(7) 0.021(5) -0.007(5) -0.005(4)
C46_3 0.066(6) 0.048(5) 0.087(6) 0.025(4) -0.006(5) 0.001(4)
C47_3 0.087(7) 0.059(5) 0.070(6) 0.026(4) -0.003(5) -0.023(5)
C48_3 0.062(5) 0.053(5) 0.076(5) 0.023(4) 0.006(4) -0.007(4)
C49_3 0.092(7) 0.056(5) 0.104(7) 0.029(5) -0.027(5) 0.005(5)

loop_
_atom_type_symbol
_atom_type_description
_atom_type_scat_dispersion_real
_atom_type_scat_dispersion_imag
_atom_type_scat_source
C C 0.0033 0.0016 'International Tables Vol C Tables 4.2.6.8 and 6.1.1.4'
H H 0.0000 0.0000 'International Tables Vol C Tables 4.2.6.8 and 6.1.1.4'
N N 0.0061 0.0033 'International Tables Vol C Tables 4.2.6.8 and 6.1.1.4'
F F 0.0171 0.0103 'International Tables Vol C Tables 4.2.6.8 and 6.1.1.4'
S S 0.1246 0.1234 'International Tables Vol C Tables 4.2.6.8 and 6.1.1.4'
Cl Cl 0.1484 0.1585 'International Tables Vol C Tables 4.2.6.8 and 6.1.1.4'

loop_
_geom_angle_atom_site_label_1
_geom_angle_atom_site_label_2
_geom_angle_atom_site_label_3
_geom_angle
_geom_angle_site_symmetry_1
_geom_angle_site_symmetry_3
_geom_angle_publ_flag
Cl1_1 C1_1 Cl2_1 110.9(4) . . ?
Cl1_1 C1_1 H1A_1 109.5 . . ?
Cl2_1 C1_1 H1A_1 109.5 . . ?
Cl1_1 C1_1 H1AB_1 109.5 . . ?
Cl2_1 C1_1 H1AB_1 109.5 . . ?
H1A_1 C1_1 H1AB_1 108.1 . . ?
C8_2 S1_2 C12_2 90.5(3) . . ?
C13_2 S2_2 C23_2 93.0(3) . . ?
C9_2 N1_2 C10_2 106.4(5) . . ?
C9_2 N1_2 C14_2 143.1(6) . . ?
C10_2 N1_2 C14_2 109.4(5) . . ?
C21_2 N2_2 C20_2 109.7(6) . . ?
C21_2 N2_2 C37_2 122.6(6) . . ?
C20_2 N2_2 C37_2 127.4(7) . . ?
C42_2 N3_2 C39_2 113.5(6) . . ?
C42_2 N3_2 H3N_2 123.3 . . ?
C39_2 N3_2 H3N_2 123.3 . . ?
C2_2 C1_2 C6_2 116.6(6) . . ?
C2_2 C1_2 C7_2 121.8(6) . . ?
C6_2 C1_2 C7_2 121.5(6) . . ?
C1_2 C2_2 C3_2 123.3(7) . . ?
C1_2 C2_2 H2_2 118.3 . . ?
C3_2 C2_2 H2_2 118.3 . . ?
C4_2 C3_2 C2_2 120.3(7) . . ?
C4_2 C3_2 H3_2 119.9 . . ?
C2_2 C3_2 H3_2 119.9 . . ?
C5_2 C4_2 C3_2 116.6(7) . . ?
C5_2 C4_2 C11_2 122.1(7) . . ?
C3_2 C4_2 C11_2 121.3(7) . . ?
C4_2 C5_2 C6_2 123.1(7) . . ?
C4_2 C5_2 H5_2 118.5 . . ?
C6_2 C5_2 H5_2 118.5 . . ?
C1_2 C6_2 C5_2 120.1(7) . . ?
C1_2 C6_2 H6_2 120.0 . . ?
C5_2 C6_2 H6_2 120.0 . . ?
C10_2 C7_2 C1_2 128.9(7) . . ?
C10_2 C7_2 C8_2 103.0(6) . . ?
C1_2 C7_2 C8_2 128.1(6) . . ?
C9_2 C8_2 C7_2 110.6(6) . . ?
C9_2 C8_2 S1_2 111.7(5) . . ?
C7_2 C8_2 S1_2 137.5(5) . . ?
C8_2 C9_2 N1_2 108.1(6) . . ?
C8_2 C9_2 C13_2 113.9(6) . . ?
N1_2 C9_2 C13_2 138.0(6) . . ?
C7_2 C10_2 N1_2 111.4(6) . . ?
C7_2 C10_2 C15_2 142.5(7) . . ?
N1_2 C10_2 C15_2 105.9(6) . . ?
C4_2 C11_2 H11A_2 109.5 . . ?
C4_2 C11_2 H11B_2 109.5 . . ?
H11A_2 C11_2 H11B_2 109.5 . . ?
C4_2 C11_2 H11C_2 109.5 . . ?
H11A_2 C11_2 H11C_2 109.5 . . ?
H11B_2 C11_2 H11C_2 109.5 . . ?
C13_2 C12_2 C22_2 113.0(6) . . ?
C13_2 C12_2 S1_2 112.8(5) . . ?
C22_2 C12_2 S1_2 134.2(5) . . ?
C12_2 C13_2 C9_2 111.0(6) . . ?
C12_2 C13_2 S2_2 111.3(5) . . ?
C9_2 C13_2 S2_2 137.7(5) . . ?
C17_2 C14_2 C16_2 127.0(6) . . ?
C17_2 C14_2 N1_2 126.1(6) . . ?
C16_2 C14_2 N1_2 105.2(6) . . ?
C16_2 C15_2 C10_2 108.3(6) . . ?
C16_2 C15_2 H15_2 125.9 . . ?
C10_2 C15_2 H15_2 125.9 . . ?
C15_2 C16_2 C14_2 110.9(6) . . ?
C15_2 C16_2 H16_2 124.6 . . ?
C14_2 C16_2 H16_2 124.6 . . ?
C14_2 C17_2 C18_2 127.9(6) . . ?
C14_2 C17_2 C24_2 115.5(7) . . ?
C18_2 C17_2 C24_2 116.3(6) . . ?
C21_2 C18_2 C19_2 106.2(7) . . ?
C21_2 C18_2 C17_2 124.8(7) . . ?
C19_2 C18_2 C17_2 128.9(7) . . ?
C20_2 C19_2 C18_2 107.6(6) . . ?
C20_2 C19_2 H19_2 126.2 . . ?
C18_2 C19_2 H19_2 126.2 . . ?
N2_2 C20_2 C19_2 107.7(6) . . ?
N2_2 C20_2 C30_2 121.4(7) . . ?
C19_2 C20_2 C30_2 130.7(7) . . ?
N2_2 C21_2 C18_2 108.8(6) . . ?
N2_2 C21_2 H21_2 125.6 . . ?
C18_2 C21_2 H21_2 125.6 . . ?
C23_2 C22_2 C12_2 112.4(6) . . ?
C23_2 C22_2 H22_2 123.8 . . ?
C12_2 C22_2 H22_2 123.8 . . ?
C22_2 C23_2 C38_2 129.4(6) . . ?
C22_2 C23_2 S2_2 110.3(5) . . ?
C38_2 C23_2 S2_2 120.3(5) . . ?
C25_2 C24_2 C29_2 114.7(7) . . ?
C25_2 C24_2 C17_2 124.9(7) . . ?
C29_2 C24_2 C17_2 120.4(7) . . ?
F1_2 C25_2 C24_2 117.1(6) . . ?
F1_2 C25_2 C26_2 117.3(7) . . ?
C24_2 C25_2 C26_2 125.6(7) . . ?
C25_2 C26_2 C27_2 116.9(7) . . ?
C25_2 C26_2 H26_2 121.6 . . ?
C27_2 C26_2 H26_2 121.6 . . ?
C28_2 C27_2 C26_2 122.0(7) . . ?
C28_2 C27_2 H27_2 119.0 . . ?
C26_2 C27_2 H27_2 119.0 . . ?
C27_2 C28_2 C29_2 117.7(7) . . ?
C27_2 C28_2 H28_2 121.1 . . ?
C29_2 C28_2 H28_2 121.1 . . ?
F2_2 C29_2 C24_2 118.6(7) . . ?
F2_2 C29_2 C28_2 118.3(7) . . ?
C24_2 C29_2 C28_2 123.1(7) . . ?
C42_2 C30_2 C31_2 114.8(6) . . ?
C42_2 C30_2 C20_2 107.2(6) . . ?
C31_2 C30_2 C20_2 114.7(6) . . ?
C42_2 C30_2 H30_2 106.5 . . ?
C31_2 C30_2 H30_2 106.5 . . ?
C20_2 C30_2 H30_2 106.5 . . ?
C36_2 C31_2 C32_2 113.0(7) . . ?
C36_2 C31_2 C30_2 124.8(7) . . ?
C32_2 C31_2 C30_2 122.1(7) . . ?
F3_2 C32_2 C31_2 117.2(8) . . ?
F3_2 C32_2 C33_2 116.9(8) . . ?
C31_2 C32_2 C33_2 125.7(8) . . ?
C34_2 C33_2 C32_2 117.5(8) . . ?
C34_2 C33_2 H33_2 121.3 . . ?
C32_2 C33_2 H33_2 121.3 . . ?
C33_2 C34_2 C35_2 120.8(8) . . ?
C33_2 C34_2 H34_2 119.6 . . ?
C35_2 C34_2 H34_2 119.6 . . ?
C34_2 C35_2 C36_2 117.0(8) . . ?
C34_2 C35_2 H35_2 121.5 . . ?
C36_2 C35_2 H35_2 121.5 . . ?
F4_2 C36_2 C31_2 118.9(7) . . ?
F4_2 C36_2 C35_2 115.2(7) . . ?
C31_2 C36_2 C35_2 125.9(7) . . ?
N2_2 C37_2 H37A_2 109.5 . . ?
N2_2 C37_2 H37B_2 109.5 . . ?
H37A_2 C37_2 H37B_2 109.5 . . ?
N2_2 C37_2 H37C_2 109.5 . . ?
H37A_2 C37_2 H37C_2 109.5 . . ?
H37B_2 C37_2 H37C_2 109.5 . . ?
C39_2 C38_2 C43_2 113.7(6) . . ?
C39_2 C38_2 C23_2 109.4(6) . . ?
C43_2 C38_2 C23_2 113.5(6) . . ?
C39_2 C38_2 H38_2 106.6 . . ?
C43_2 C38_2 H38_2 106.6 . . ?
C23_2 C38_2 H38_2 106.6 . . ?
N3_2 C39_2 C40_2 106.0(6) . . ?
N3_2 C39_2 C38_2 120.3(7) . . ?
C40_2 C39_2 C38_2 132.9(7) . . ?
C39_2 C40_2 C41_2 107.4(7) . . ?
C39_2 C40_2 H40_2 126.3 . . ?
C41_2 C40_2 H40_2 126.3 . . ?
C42_2 C41_2 C40_2 108.2(7) . . ?
C42_2 C41_2 H41_2 125.9 . . ?
C40_2 C41_2 H41_2 125.9 . . ?
N3_2 C42_2 C41_2 104.6(7) . . ?
N3_2 C42_2 C30_2 122.4(7) . . ?
C41_2 C42_2 C30_2 130.2(7) . . ?
C48_2 C43_2 C44_2 116.6(6) . . ?
C48_2 C43_2 C38_2 122.9(6) . . ?
C44_2 C43_2 C38_2 120.4(7) . . ?
C43_2 C44_2 C45_2 120.8(7) . . ?
C43_2 C44_2 H44_2 119.6 . . ?
C45_2 C44_2 H44_2 119.6 . . ?
C46_2 C45_2 C44_2 123.5(7) . . ?
C46_2 C45_2 H45_2 118.2 . . ?
C44_2 C45_2 H45_2 118.2 . . ?
C45_2 C46_2 C47_2 115.8(7) . . ?
C45_2 C46_2 C49_2 123.5(7) . . ?
C47_2 C46_2 C49_2 120.7(7) . . ?
C48_2 C47_2 C46_2 121.3(7) . . ?
C48_2 C47_2 H47_2 119.4 . . ?
C46_2 C47_2 H47_2 119.4 . . ?
C47_2 C48_2 C43_2 122.0(7) . . ?
C47_2 C48_2 H48_2 119.0 . . ?
C43_2 C48_2 H48_2 119.0 . . ?
C46_2 C49_2 H49A_2 109.5 . . ?
C46_2 C49_2 H49B_2 109.5 . . ?
H49A_2 C49_2 H49B_2 109.5 . . ?
C46_2 C49_2 H49C_2 109.5 . . ?
H49A_2 C49_2 H49C_2 109.5 . . ?
H49B_2 C49_2 H49C_2 109.5 . . ?
C8_3 S1_3 C13_3 90.3(3) . . ?
C12_3 S2_3 C23_3 91.4(3) . . ?
C9_3 N1_3 C14_3 139.1(6) . . ?
C9_3 N1_3 C10_3 106.4(5) . . ?
C14_3 N1_3 C10_3 110.2(6) . . ?
C19_3 N2_3 C20_3 109.2(6) . . ?
C19_3 N2_3 C30_3 124.6(6) . . ?
C20_3 N2_3 C30_3 126.2(6) . . ?
C39_3 N3_3 C40_3 111.3(6) . . ?
C39_3 N3_3 H3M_3 124.4 . . ?
C40_3 N3_3 H3M_3 124.4 . . ?
C6_3 C1_3 C2_3 118.5(6) . . ?
C6_3 C1_3 C7_3 120.3(7) . . ?
C2_3 C1_3 C7_3 121.1(6) . . ?
C3_3 C2_3 C1_3 121.1(7) . . ?
C3_3 C2_3 H2_3 119.5 . . ?
C1_3 C2_3 H2_3 119.5 . . ?
C2_3 C3_3 C4_3 121.0(7) . . ?
C2_3 C3_3 H3_3 119.5 . . ?
C4_3 C3_3 H3_3 119.5 . . ?
C5_3 C4_3 C3_3 117.1(6) . . ?
C5_3 C4_3 C11_3 122.8(7) . . ?
C3_3 C4_3 C11_3 120.1(7) . . ?
C6_3 C5_3 C4_3 122.3(7) . . ?
C6_3 C5_3 H5_3 118.8 . . ?
C4_3 C5_3 H5_3 118.8 . . ?
C1_3 C6_3 C5_3 119.9(7) . . ?
C1_3 C6_3 H6_3 120.1 . . ?
C5_3 C6_3 H6_3 120.1 . . ?
C10_3 C7_3 C8_3 104.3(6) . . ?
C10_3 C7_3 C1_3 127.9(7) . . ?
C8_3 C7_3 C1_3 127.8(6) . . ?
C9_3 C8_3 C7_3 110.5(6) . . ?
C9_3 C8_3 S1_3 112.0(6) . . ?
C7_3 C8_3 S1_3 137.4(5) . . ?
C8_3 C9_3 C12_3 113.8(7) . . ?
C8_3 C9_3 N1_3 107.5(6) . . ?
C12_3 C9_3 N1_3 138.6(6) . . ?
C7_3 C10_3 C16_3 141.8(7) . . ?
C7_3 C10_3 N1_3 110.9(6) . . ?
C16_3 C10_3 N1_3 105.7(6) . . ?
C4_3 C11_3 H11A_3 109.5 . . ?
C4_3 C11_3 H11B_3 109.5 . . ?
H11A_3 C11_3 H11B_3 109.5 . . ?
C4_3 C11_3 H11C_3 109.5 . . ?
H11A_3 C11_3 H11C_3 109.5 . . ?
H11B_3 C11_3 H11C_3 109.5 . . ?
C13_3 C12_3 C9_3 111.6(6) . . ?
C13_3 C12_3 S2_3 111.2(5) . . ?
C9_3 C12_3 S2_3 137.3(6) . . ?
C12_3 C13_3 C22_3 113.3(6) . . ?
C12_3 C13_3 S1_3 112.3(5) . . ?
C22_3 C13_3 S1_3 134.4(5) . . ?
C17_3 C14_3 N1_3 128.0(7) . . ?
C17_3 C14_3 C15_3 126.9(7) . . ?
N1_3 C14_3 C15_3 104.7(6) . . ?
C16_3 C15_3 C14_3 109.9(7) . . ?
C16_3 C15_3 H15_3 125.1 . . ?
C14_3 C15_3 H15_3 125.1 . . ?
C15_3 C16_3 C10_3 109.3(7) . . ?
C15_3 C16_3 H16_3 125.4 . . ?
C10_3 C16_3 H16_3 125.4 . . ?
C14_3 C17_3 C18_3 124.3(7) . . ?
C14_3 C17_3 C24_3 115.4(7) . . ?
C18_3 C17_3 C24_3 120.2(6) . . ?
C19_3 C18_3 C17_3 125.6(7) . . ?
C19_3 C18_3 C21_3 105.3(7) . . ?
C17_3 C18_3 C21_3 128.5(7) . . ?
N2_3 C19_3 C18_3 110.3(6) . . ?
N2_3 C19_3 H19_3 124.9 . . ?
C18_3 C19_3 H19_3 124.9 . . ?
C21_3 C20_3 N2_3 106.8(6) . . ?
C21_3 C20_3 C31_3 133.7(6) . . ?
N2_3 C20_3 C31_3 118.5(6) . . ?
C20_3 C21_3 C18_3 108.4(6) . . ?
C20_3 C21_3 H21_3 125.8 . . ?
C18_3 C21_3 H21_3 125.8 . . ?
C23_3 C22_3 C13_3 111.2(6) . . ?
C23_3 C22_3 H22_3 124.4 . . ?
C13_3 C22_3 H22_3 124.4 . . ?
C22_3 C23_3 C38_3 127.0(7) . . ?
C22_3 C23_3 S2_3 112.9(5) . . ?
C38_3 C23_3 S2_3 120.1(5) . . ?
C25_3 C24_3 C29_3 115.2(7) . . ?
C25_3 C24_3 C17_3 121.7(7) . . ?
C29_3 C24_3 C17_3 123.1(7) . . ?
F1_3 C25_3 C24_3 118.5(7) . . ?
F1_3 C25_3 C26_3 116.0(7) . . ?
C24_3 C25_3 C26_3 125.4(8) . . ?
C25_3 C26_3 C27_3 116.4(8) . . ?
C25_3 C26_3 H26_3 121.8 . . ?
C27_3 C26_3 H26_3 121.8 . . ?
C26_3 C27_3 C28_3 121.6(8) . . ?
C26_3 C27_3 H27_3 119.2 . . ?
C28_3 C27_3 H27_3 119.2 . . ?
C29_3 C28_3 C27_3 116.4(8) . . ?
C29_3 C28_3 H28_3 121.8 . . ?
C27_3 C28_3 H28_3 121.8 . . ?
F2_3 C29_3 C24_3 118.9(7) . . ?
F2_3 C29_3 C28_3 116.2(7) . . ?
C24_3 C29_3 C28_3 124.9(8) . . ?
N2_3 C30_3 H30A_3 109.5 . . ?
N2_3 C30_3 H30B_3 109.5 . . ?
H30A_3 C30_3 H30B_3 109.5 . . ?
N2_3 C30_3 H30C_3 109.5 . . ?
H30A_3 C30_3 H30C_3 109.5 . . ?
H30B_3 C30_3 H30C_3 109.5 . . ?
C40_3 C31_3 C32_3 116.7(6) . . ?
C40_3 C31_3 C20_3 110.4(5) . . ?
C32_3 C31_3 C20_3 113.5(6) . . ?
C40_3 C31_3 H31_3 105.0 . . ?
C32_3 C31_3 H31_3 105.0 . . ?
C20_3 C31_3 H31_3 105.0 . . ?
C33_3 C32_3 C37_3 113.6(6) . . ?
C33_3 C32_3 C31_3 125.6(6) . . ?
C37_3 C32_3 C31_3 120.7(6) . . ?
C34_3 C33_3 C32_3 126.7(7) . . ?
C34_3 C33_3 F3_3 115.2(6) . . ?
C32_3 C33_3 F3_3 118.0(6) . . ?
C33_3 C34_3 C35_3 116.9(7) . . ?
C33_3 C34_3 H34_3 121.6 . . ?
C35_3 C34_3 H34_3 121.6 . . ?
C34_3 C35_3 C36_3 120.4(7) . . ?
C34_3 C35_3 H35_3 119.8 . . ?
C36_3 C35_3 H35_3 119.8 . . ?
C37_3 C36_3 C35_3 118.7(8) . . ?
C37_3 C36_3 H36_3 120.7 . . ?
C35_3 C36_3 H36_3 120.7 . . ?
F4_3 C37_3 C36_3 117.7(7) . . ?
F4_3 C37_3 C32_3 118.7(6) . . ?
C36_3 C37_3 C32_3 123.6(7) . . ?
C39_3 C38_3 C23_3 108.0(6) . . ?
C39_3 C38_3 C43_3 113.6(5) . . ?
C23_3 C38_3 C43_3 112.9(6) . . ?
C39_3 C38_3 H38_3 107.4 . . ?
C23_3 C38_3 H38_3 107.4 . . ?
C43_3 C38_3 H38_3 107.4 . . ?
N3_3 C39_3 C42_3 106.3(6) . . ?
N3_3 C39_3 C38_3 120.8(7) . . ?
C42_3 C39_3 C38_3 130.6(7) . . ?
C41_3 C40_3 N3_3 106.2(6) . . ?
C41_3 C40_3 C31_3 130.2(7) . . ?
N3_3 C40_3 C31_3 121.7(7) . . ?
C40_3 C41_3 C42_3 109.0(7) . . ?
C40_3 C41_3 H41_3 125.5 . . ?
C42_3 C41_3 H41_3 125.5 . . ?
C39_3 C42_3 C41_3 106.9(7) . . ?
C39_3 C42_3 H42_3 126.5 . . ?
C41_3 C42_3 H42_3 126.5 . . ?
C44_3 C43_3 C48_3 118.4(7) . . ?
C44_3 C43_3 C38_3 120.6(6) . . ?
C48_3 C43_3 C38_3 120.7(7) . . ?
C43_3 C44_3 C45_3 121.0(7) . . ?
C43_3 C44_3 H44_3 119.5 . . ?
C45_3 C44_3 H44_3 119.5 . . ?
C46_3 C45_3 C44_3 122.2(8) . . ?
C46_3 C45_3 H45_3 118.9 . . ?
C44_3 C45_3 H45_3 118.9 . . ?
C45_3 C46_3 C47_3 116.7(7) . . ?
C45_3 C46_3 C49_3 123.2(8) . . ?
C47_3 C46_3 C49_3 120.0(7) . . ?
C48_3 C47_3 C46_3 122.4(7) . . ?
C48_3 C47_3 H47_3 118.8 . . ?
C46_3 C47_3 H47_3 118.8 . . ?
C47_3 C48_3 C43_3 119.3(7) . . ?
C47_3 C48_3 H48_3 120.4 . . ?
C43_3 C48_3 H48_3 120.4 . . ?
C46_3 C49_3 H49A_3 109.5 . . ?
C46_3 C49_3 H49B_3 109.5 . . ?
H49A_3 C49_3 H49B_3 109.5 . . ?
C46_3 C49_3 H49C_3 109.5 . . ?
H49A_3 C49_3 H49C_3 109.5 . . ?
H49B_3 C49_3 H49C_3 109.5 . . ?

loop_
_geom_bond_atom_site_label_1
_geom_bond_atom_site_label_2
_geom_bond_distance
_geom_bond_site_symmetry_2
_geom_bond_publ_flag
Cl1_1 C1_1 1.773(7) . ?
Cl2_1 C1_1 1.784(7) . ?
C1_1 H1A_1 0.9900 . ?
C1_1 H1AB_1 0.9900 . ?
S1_2 C8_2 1.729(7) . ?
S1_2 C12_2 1.740(7) . ?
S2_2 C13_2 1.705(7) . ?
S2_2 C23_2 1.746(7) . ?
F1_2 C25_2 1.368(8) . ?
F2_2 C29_2 1.338(8) . ?
F3_2 C32_2 1.351(9) . ?
F4_2 C36_2 1.363(8) . ?
N1_2 C9_2 1.395(8) . ?
N1_2 C10_2 1.410(8) . ?
N1_2 C14_2 1.427(8) . ?
N2_2 C21_2 1.362(8) . ?
N2_2 C20_2 1.364(8) . ?
N2_2 C37_2 1.463(8) . ?
N3_2 C42_2 1.360(8) . ?
N3_2 C39_2 1.362(8) . ?
N3_2 H3N_2 0.8800 . ?
C1_2 C2_2 1.366(9) . ?
C1_2 C6_2 1.387(9) . ?
C1_2 C7_2 1.438(9) . ?
C2_2 C3_2 1.398(9) . ?
C2_2 H2_2 0.9500 . ?
C3_2 C4_2 1.390(9) . ?
C3_2 H3_2 0.9500 . ?
C4_2 C5_2 1.364(10) . ?
C4_2 C11_2 1.507(9) . ?
C5_2 C6_2 1.411(9) . ?
C5_2 H5_2 0.9500 . ?
C6_2 H6_2 0.9500 . ?
C7_2 C10_2 1.396(9) . ?
C7_2 C8_2 1.447(9) . ?
C8_2 C9_2 1.375(8) . ?
C9_2 C13_2 1.413(9) . ?
C10_2 C15_2 1.446(9) . ?
C11_2 H11A_2 0.9800 . ?
C11_2 H11B_2 0.9800 . ?
C11_2 H11C_2 0.9800 . ?
C12_2 C13_2 1.380(9) . ?
C12_2 C22_2 1.436(9) . ?
C14_2 C17_2 1.369(9) . ?
C14_2 C16_2 1.415(9) . ?
C15_2 C16_2 1.355(9) . ?
C15_2 H15_2 0.9500 . ?
C16_2 H16_2 0.9500 . ?
C17_2 C18_2 1.459(10) . ?
C17_2 C24_2 1.496(9) . ?
C18_2 C21_2 1.375(9) . ?
C18_2 C19_2 1.429(9) . ?
C19_2 C20_2 1.378(9) . ?
C19_2 H19_2 0.9500 . ?
C20_2 C30_2 1.533(9) . ?
C21_2 H21_2 0.9500 . ?
C22_2 C23_2 1.382(8) . ?
C22_2 H22_2 0.9500 . ?
C23_2 C38_2 1.506(9) . ?
C24_2 C25_2 1.371(9) . ?
C24_2 C29_2 1.398(10) . ?
C25_2 C26_2 1.378(9) . ?
C26_2 C27_2 1.382(10) . ?
C26_2 H26_2 0.9500 . ?
C27_2 C28_2 1.376(10) . ?
C27_2 H27_2 0.9500 . ?
C28_2 C29_2 1.399(10) . ?
C28_2 H28_2 0.9500 . ?
C30_2 C42_2 1.500(10) . ?
C30_2 C31_2 1.505(9) . ?
C30_2 H30_2 1.0000 . ?
C31_2 C36_2 1.365(10) . ?
C31_2 C32_2 1.390(10) . ?
C32_2 C33_2 1.391(10) . ?
C33_2 C34_2 1.383(10) . ?
C33_2 H33_2 0.9500 . ?
C34_2 C35_2 1.390(10) . ?
C34_2 H34_2 0.9500 . ?
C35_2 C36_2 1.407(10) . ?
C35_2 H35_2 0.9500 . ?
C37_2 H37A_2 0.9800 . ?
C37_2 H37B_2 0.9800 . ?
C37_2 H37C_2 0.9800 . ?
C38_2 C39_2 1.486(9) . ?
C38_2 C43_2 1.500(9) . ?
C38_2 H38_2 1.0000 . ?
C39_2 C40_2 1.363(9) . ?
C40_2 C41_2 1.434(10) . ?
C40_2 H40_2 0.9500 . ?
C41_2 C42_2 1.384(10) . ?
C41_2 H41_2 0.9500 . ?
C43_2 C48_2 1.394(9) . ?
C43_2 C44_2 1.395(9) . ?
C44_2 C45_2 1.402(9) . ?
C44_2 H44_2 0.9500 . ?
C45_2 C46_2 1.353(9) . ?
C45_2 H45_2 0.9500 . ?
C46_2 C47_2 1.431(10) . ?
C46_2 C49_2 1.487(9) . ?
C47_2 C48_2 1.385(9) . ?
C47_2 H47_2 0.9500 . ?
C48_2 H48_2 0.9500 . ?
C49_2 H49A_2 0.9800 . ?
C49_2 H49B_2 0.9800 . ?
C49_2 H49C_2 0.9800 . ?
S1_3 C8_3 1.734(7) . ?
S1_3 C13_3 1.744(6) . ?
S2_3 C12_3 1.714(7) . ?
S2_3 C23_3 1.734(8) . ?
F1_3 C25_3 1.366(8) . ?
F2_3 C29_3 1.340(8) . ?
F3_3 C33_3 1.381(7) . ?
F4_3 C37_3 1.343(8) . ?
N1_3 C9_3 1.403(9) . ?
N1_3 C14_3 1.421(8) . ?
N1_3 C10_3 1.424(8) . ?
N2_3 C19_3 1.361(8) . ?
N2_3 C20_3 1.408(8) . ?
N2_3 C30_3 1.485(8) . ?
N3_3 C39_3 1.378(8) . ?
N3_3 C40_3 1.381(8) . ?
N3_3 H3M_3 0.8800 . ?
C1_3 C6_3 1.389(9) . ?
C1_3 C2_3 1.393(9) . ?
C1_3 C7_3 1.470(9) . ?
C2_3 C3_3 1.386(9) . ?
C2_3 H2_3 0.9500 . ?
C3_3 C4_3 1.398(9) . ?
C3_3 H3_3 0.9500 . ?
C4_3 C5_3 1.391(9) . ?
C4_3 C11_3 1.489(9) . ?
C5_3 C6_3 1.390(9) . ?
C5_3 H5_3 0.9500 . ?
C6_3 H6_3 0.9500 . ?
C7_3 C10_3 1.373(9) . ?
C7_3 C8_3 1.445(9) . ?
C8_3 C9_3 1.376(8) . ?
C9_3 C12_3 1.398(9) . ?
C10_3 C16_3 1.410(9) . ?
C11_3 H11A_3 0.9800 . ?
C11_3 H11B_3 0.9800 . ?
C11_3 H11C_3 0.9800 . ?
C12_3 C13_3 1.390(9) . ?
C13_3 C22_3 1.427(9) . ?
C14_3 C17_3 1.379(9) . ?
C14_3 C15_3 1.428(9) . ?
C15_3 C16_3 1.379(9) . ?
C15_3 H15_3 0.9500 . ?
C16_3 H16_3 0.9500 . ?
C17_3 C18_3 1.418(9) . ?
C17_3 C24_3 1.501(9) . ?
C18_3 C19_3 1.377(9) . ?
C18_3 C21_3 1.458(9) . ?
C19_3 H19_3 0.9500 . ?
C20_3 C21_3 1.379(9) . ?
C20_3 C31_3 1.516(9) . ?
C21_3 H21_3 0.9500 . ?
C22_3 C23_3 1.361(8) . ?
C22_3 H22_3 0.9500 . ?
C23_3 C38_3 1.530(9) . ?
C24_3 C25_3 1.369(9) . ?
C24_3 C29_3 1.372(10) . ?
C25_3 C26_3 1.372(10) . ?
C26_3 C27_3 1.394(11) . ?
C26_3 H26_3 0.9500 . ?
C27_3 C28_3 1.407(10) . ?
C27_3 H27_3 0.9500 . ?
C28_3 C29_3 1.378(10) . ?
C28_3 H28_3 0.9500 . ?
C30_3 H30A_3 0.9800 . ?
C30_3 H30B_3 0.9800 . ?
C30_3 H30C_3 0.9800 . ?
C31_3 C40_3 1.495(9) . ?
C31_3 C32_3 1.507(9) . ?
C31_3 H31_3 1.0000 . ?
C32_3 C33_3 1.378(9) . ?
C32_3 C37_3 1.397(9) . ?
C33_3 C34_3 1.371(8) . ?
C34_3 C35_3 1.391(10) . ?
C34_3 H34_3 0.9500 . ?
C35_3 C36_3 1.399(10) . ?
C35_3 H35_3 0.9500 . ?
C36_3 C37_3 1.382(9) . ?
C36_3 H36_3 0.9500 . ?
C38_3 C39_3 1.511(9) . ?
C38_3 C43_3 1.550(9) . ?
C38_3 H38_3 1.0000 . ?
C39_3 C42_3 1.391(9) . ?
C40_3 C41_3 1.363(9) . ?
C41_3 C42_3 1.427(9) . ?
C41_3 H41_3 0.9500 . ?
C42_3 H42_3 0.9500 . ?
C43_3 C44_3 1.376(10) . ?
C43_3 C48_3 1.403(9) . ?
C44_3 C45_3 1.389(10) . ?
C44_3 H44_3 0.9500 . ?
C45_3 C46_3 1.358(10) . ?
C45_3 H45_3 0.9500 . ?
C46_3 C47_3 1.409(11) . ?
C46_3 C49_3 1.472(10) . ?
C47_3 C48_3 1.380(10) . ?
C47_3 H47_3 0.9500 . ?
C48_3 H48_3 0.9500 . ?
C49_3 H49A_3 0.9800 . ?
C49_3 H49B_3 0.9800 . ?
C49_3 H49C_3 0.9800 . ?

loop_
_geom_torsion_atom_site_label_1
_geom_torsion_atom_site_label_2
_geom_torsion_atom_site_label_3
_geom_torsion_atom_site_label_4
_geom_torsion
_geom_torsion_site_symmetry_1
_geom_torsion_site_symmetry_2
_geom_torsion_site_symmetry_3
_geom_torsion_site_symmetry_4
_geom_torsion_publ_flag
C6_2 C1_2 C2_2 C3_2 -1.8(10) . . . . ?
C7_2 C1_2 C2_2 C3_2 -178.6(6) . . . . ?
C1_2 C2_2 C3_2 C4_2 1.5(11) . . . . ?
C2_2 C3_2 C4_2 C5_2 -0.9(10) . . . . ?
C2_2 C3_2 C4_2 C11_2 178.7(6) . . . . ?
C3_2 C4_2 C5_2 C6_2 0.6(11) . . . . ?
C11_2 C4_2 C5_2 C6_2 -178.9(6) . . . . ?
C2_2 C1_2 C6_2 C5_2 1.5(10) . . . . ?
C7_2 C1_2 C6_2 C5_2 178.3(6) . . . . ?
C4_2 C5_2 C6_2 C1_2 -1.0(11) . . . . ?
C2_2 C1_2 C7_2 C10_2 -9.9(11) . . . . ?
C6_2 C1_2 C7_2 C10_2 173.4(7) . . . . ?
C2_2 C1_2 C7_2 C8_2 168.4(7) . . . . ?
C6_2 C1_2 C7_2 C8_2 -8.3(11) . . . . ?
C10_2 C7_2 C8_2 C9_2 1.8(7) . . . . ?
C1_2 C7_2 C8_2 C9_2 -176.9(6) . . . . ?
C10_2 C7_2 C8_2 S1_2 -173.2(6) . . . . ?
C1_2 C7_2 C8_2 S1_2 8.1(12) . . . . ?
C12_2 S1_2 C8_2 C9_2 0.2(5) . . . . ?
C12_2 S1_2 C8_2 C7_2 175.2(7) . . . . ?
C7_2 C8_2 C9_2 N1_2 3.0(7) . . . . ?
S1_2 C8_2 C9_2 N1_2 179.4(4) . . . . ?
C7_2 C8_2 C9_2 C13_2 -175.5(6) . . . . ?
S1_2 C8_2 C9_2 C13_2 0.9(7) . . . . ?
C10_2 N1_2 C9_2 C8_2 -6.6(7) . . . . ?
C14_2 N1_2 C9_2 C8_2 -172.2(8) . . . . ?
C10_2 N1_2 C9_2 C13_2 171.4(8) . . . . ?
C14_2 N1_2 C9_2 C13_2 5.8(15) . . . . ?
C1_2 C7_2 C10_2 N1_2 172.7(6) . . . . ?
C8_2 C7_2 C10_2 N1_2 -6.0(7) . . . . ?
C1_2 C7_2 C10_2 C15_2 -13.6(14) . . . . ?
C8_2 C7_2 C10_2 C15_2 167.8(9) . . . . ?
C9_2 N1_2 C10_2 C7_2 8.0(7) . . . . ?
C14_2 N1_2 C10_2 C7_2 178.9(5) . . . . ?
C9_2 N1_2 C10_2 C15_2 -168.0(5) . . . . ?
C14_2 N1_2 C10_2 C15_2 2.9(7) . . . . ?
C8_2 S1_2 C12_2 C13_2 -1.3(5) . . . . ?
C8_2 S1_2 C12_2 C22_2 178.0(7) . . . . ?
C22_2 C12_2 C13_2 C9_2 -177.5(6) . . . . ?
S1_2 C12_2 C13_2 C9_2 2.0(7) . . . . ?
C22_2 C12_2 C13_2 S2_2 2.1(7) . . . . ?
S1_2 C12_2 C13_2 S2_2 -178.4(3) . . . . ?
C8_2 C9_2 C13_2 C12_2 -1.8(8) . . . . ?
N1_2 C9_2 C13_2 C12_2 -179.8(7) . . . . ?
C8_2 C9_2 C13_2 S2_2 178.7(6) . . . . ?
N1_2 C9_2 C13_2 S2_2 0.8(13) . . . . ?
C23_2 S2_2 C13_2 C12_2 -2.7(5) . . . . ?
C23_2 S2_2 C13_2 C9_2 176.7(7) . . . . ?
C9_2 N1_2 C14_2 C17_2 -34.1(13) . . . . ?
C10_2 N1_2 C14_2 C17_2 160.6(6) . . . . ?
C9_2 N1_2 C14_2 C16_2 159.8(8) . . . . ?
C10_2 N1_2 C14_2 C16_2 -5.5(7) . . . . ?
C7_2 C10_2 C15_2 C16_2 -172.9(9) . . . . ?
N1_2 C10_2 C15_2 C16_2 1.0(7) . . . . ?
C10_2 C15_2 C16_2 C14_2 -4.7(8) . . . . ?
C17_2 C14_2 C16_2 C15_2 -159.6(7) . . . . ?
N1_2 C14_2 C16_2 C15_2 6.3(7) . . . . ?
C16_2 C14_2 C17_2 C18_2 151.4(7) . . . . ?
N1_2 C14_2 C17_2 C18_2 -11.7(11) . . . . ?
C16_2 C14_2 C17_2 C24_2 -22.1(10) . . . . ?
N1_2 C14_2 C17_2 C24_2 174.8(6) . . . . ?
C14_2 C17_2 C18_2 C21_2 -28.2(12) . . . . ?
C24_2 C17_2 C18_2 C21_2 145.2(7) . . . . ?
C14_2 C17_2 C18_2 C19_2 156.6(7) . . . . ?
C24_2 C17_2 C18_2 C19_2 -29.9(10) . . . . ?
C21_2 C18_2 C19_2 C20_2 2.3(8) . . . . ?
C17_2 C18_2 C19_2 C20_2 178.1(7) . . . . ?
C21_2 N2_2 C20_2 C19_2 1.1(8) . . . . ?
C37_2 N2_2 C20_2 C19_2 175.3(7) . . . . ?
C21_2 N2_2 C20_2 C30_2 -174.3(6) . . . . ?
C37_2 N2_2 C20_2 C30_2 -0.1(10) . . . . ?
C18_2 C19_2 C20_2 N2_2 -2.1(8) . . . . ?
C18_2 C19_2 C20_2 C30_2 172.7(7) . . . . ?
C20_2 N2_2 C21_2 C18_2 0.3(8) . . . . ?
C37_2 N2_2 C21_2 C18_2 -174.1(6) . . . . ?
C19_2 C18_2 C21_2 N2_2 -1.6(8) . . . . ?
C17_2 C18_2 C21_2 N2_2 -177.7(6) . . . . ?
C13_2 C12_2 C22_2 C23_2 -0.1(8) . . . . ?
S1_2 C12_2 C22_2 C23_2 -179.4(5) . . . . ?
C12_2 C22_2 C23_2 C38_2 175.3(6) . . . . ?
C12_2 C22_2 C23_2 S2_2 -1.9(7) . . . . ?
C13_2 S2_2 C23_2 C22_2 2.7(5) . . . . ?
C13_2 S2_2 C23_2 C38_2 -174.8(5) . . . . ?
C14_2 C17_2 C24_2 C25_2 -71.3(9) . . . . ?
C18_2 C17_2 C24_2 C25_2 114.4(8) . . . . ?
C14_2 C17_2 C24_2 C29_2 106.5(8) . . . . ?
C18_2 C17_2 C24_2 C29_2 -67.8(9) . . . . ?
C29_2 C24_2 C25_2 F1_2 -179.6(6) . . . . ?
C17_2 C24_2 C25_2 F1_2 -1.7(11) . . . . ?
C29_2 C24_2 C25_2 C26_2 -0.7(12) . . . . ?
C17_2 C24_2 C25_2 C26_2 177.2(8) . . . . ?
F1_2 C25_2 C26_2 C27_2 179.5(7) . . . . ?
C24_2 C25_2 C26_2 C27_2 0.6(12) . . . . ?
C25_2 C26_2 C27_2 C28_2 0.7(12) . . . . ?
C26_2 C27_2 C28_2 C29_2 -1.7(12) . . . . ?
C25_2 C24_2 C29_2 F2_2 178.7(6) . . . . ?
C17_2 C24_2 C29_2 F2_2 0.7(11) . . . . ?
C25_2 C24_2 C29_2 C28_2 -0.4(11) . . . . ?
C17_2 C24_2 C29_2 C28_2 -178.5(7) . . . . ?
C27_2 C28_2 C29_2 F2_2 -177.5(7) . . . . ?
C27_2 C28_2 C29_2 C24_2 1.6(12) . . . . ?
N2_2 C20_2 C30_2 C42_2 60.9(8) . . . . ?
C19_2 C20_2 C30_2 C42_2 -113.3(8) . . . . ?
N2_2 C20_2 C30_2 C31_2 -170.4(6) . . . . ?
C19_2 C20_2 C30_2 C31_2 15.4(11) . . . . ?
C42_2 C30_2 C31_2 C36_2 61.9(10) . . . . ?
C20_2 C30_2 C31_2 C36_2 -62.9(10) . . . . ?
C42_2 C30_2 C31_2 C32_2 -121.7(8) . . . . ?
C20_2 C30_2 C31_2 C32_2 113.5(8) . . . . ?
C36_2 C31_2 C32_2 F3_2 -179.5(6) . . . . ?
C30_2 C31_2 C32_2 F3_2 3.7(11) . . . . ?
C36_2 C31_2 C32_2 C33_2 -4.6(12) . . . . ?
C30_2 C31_2 C32_2 C33_2 178.6(7) . . . . ?
F3_2 C32_2 C33_2 C34_2 178.7(7) . . . . ?
C31_2 C32_2 C33_2 C34_2 3.8(13) . . . . ?
C32_2 C33_2 C34_2 C35_2 -0.1(12) . . . . ?
C33_2 C34_2 C35_2 C36_2 -2.1(12) . . . . ?
C32_2 C31_2 C36_2 F4_2 -179.6(7) . . . . ?
C30_2 C31_2 C36_2 F4_2 -2.9(12) . . . . ?
C32_2 C31_2 C36_2 C35_2 2.0(12) . . . . ?
C30_2 C31_2 C36_2 C35_2 178.7(7) . . . . ?
C34_2 C35_2 C36_2 F4_2 -177.3(7) . . . . ?
C34_2 C35_2 C36_2 C31_2 1.1(12) . . . . ?
C22_2 C23_2 C38_2 C39_2 -124.2(8) . . . . ?
S2_2 C23_2 C38_2 C39_2 52.8(7) . . . . ?
C22_2 C23_2 C38_2 C43_2 107.8(8) . . . . ?
S2_2 C23_2 C38_2 C43_2 -75.3(7) . . . . ?
C42_2 N3_2 C39_2 C40_2 -5.0(8) . . . . ?
C42_2 N3_2 C39_2 C38_2 166.4(6) . . . . ?
C43_2 C38_2 C39_2 N3_2 64.8(9) . . . . ?
C23_2 C38_2 C39_2 N3_2 -63.2(8) . . . . ?
C43_2 C38_2 C39_2 C40_2 -126.6(8) . . . . ?
C23_2 C38_2 C39_2 C40_2 105.4(9) . . . . ?
N3_2 C39_2 C40_2 C41_2 3.6(8) . . . . ?
C38_2 C39_2 C40_2 C41_2 -166.2(7) . . . . ?
C39_2 C40_2 C41_2 C42_2 -1.2(8) . . . . ?
C39_2 N3_2 C42_2 C41_2 4.1(8) . . . . ?
C39_2 N3_2 C42_2 C30_2 -158.8(6) . . . . ?
C40_2 C41_2 C42_2 N3_2 -1.7(8) . . . . ?
C40_2 C41_2 C42_2 C30_2 159.4(7) . . . . ?
C31_2 C30_2 C42_2 N3_2 -83.4(8) . . . . ?
C20_2 C30_2 C42_2 N3_2 45.2(8) . . . . ?
C31_2 C30_2 C42_2 C41_2 118.4(8) . . . . ?
C20_2 C30_2 C42_2 C41_2 -112.9(8) . . . . ?
C39_2 C38_2 C43_2 C48_2 -146.7(7) . . . . ?
C23_2 C38_2 C43_2 C48_2 -20.9(9) . . . . ?
C39_2 C38_2 C43_2 C44_2 36.8(9) . . . . ?
C23_2 C38_2 C43_2 C44_2 162.5(6) . . . . ?
C48_2 C43_2 C44_2 C45_2 -1.2(10) . . . . ?
C38_2 C43_2 C44_2 C45_2 175.5(6) . . . . ?
C43_2 C44_2 C45_2 C46_2 0.1(11) . . . . ?
C44_2 C45_2 C46_2 C47_2 0.6(10) . . . . ?
C44_2 C45_2 C46_2 C49_2 -180.0(6) . . . . ?
C45_2 C46_2 C47_2 C48_2 -0.2(10) . . . . ?
C49_2 C46_2 C47_2 C48_2 -179.6(6) . . . . ?
C46_2 C47_2 C48_2 C43_2 -1.1(10) . . . . ?
C44_2 C43_2 C48_2 C47_2 1.7(9) . . . . ?
C38_2 C43_2 C48_2 C47_2 -174.9(6) . . . . ?
C6_3 C1_3 C2_3 C3_3 -3.3(11) . . . . ?
C7_3 C1_3 C2_3 C3_3 -178.8(6) . . . . ?
C1_3 C2_3 C3_3 C4_3 3.4(11) . . . . ?
C2_3 C3_3 C4_3 C5_3 -2.3(11) . . . . ?
C2_3 C3_3 C4_3 C11_3 178.4(6) . . . . ?
C3_3 C4_3 C5_3 C6_3 1.3(11) . . . . ?
C11_3 C4_3 C5_3 C6_3 -179.4(7) . . . . ?
C2_3 C1_3 C6_3 C5_3 2.3(11) . . . . ?
C7_3 C1_3 C6_3 C5_3 177.8(6) . . . . ?
C4_3 C5_3 C6_3 C1_3 -1.4(11) . . . . ?
C6_3 C1_3 C7_3 C10_3 27.5(11) . . . . ?
C2_3 C1_3 C7_3 C10_3 -157.1(7) . . . . ?
C6_3 C1_3 C7_3 C8_3 -154.1(7) . . . . ?
C2_3 C1_3 C7_3 C8_3 21.3(10) . . . . ?
C10_3 C7_3 C8_3 C9_3 -1.3(7) . . . . ?
C1_3 C7_3 C8_3 C9_3 -180.0(6) . . . . ?
C10_3 C7_3 C8_3 S1_3 173.5(6) . . . . ?
C1_3 C7_3 C8_3 S1_3 -5.2(11) . . . . ?
C13_3 S1_3 C8_3 C9_3 0.6(6) . . . . ?
C13_3 S1_3 C8_3 C7_3 -174.1(7) . . . . ?
C7_3 C8_3 C9_3 C12_3 175.3(6) . . . . ?
S1_3 C8_3 C9_3 C12_3 -0.9(8) . . . . ?
C7_3 C8_3 C9_3 N1_3 -2.6(8) . . . . ?
S1_3 C8_3 C9_3 N1_3 -178.8(4) . . . . ?
C14_3 N1_3 C9_3 C8_3 158.3(8) . . . . ?
C10_3 N1_3 C9_3 C8_3 5.3(7) . . . . ?
C14_3 N1_3 C9_3 C12_3 -18.9(15) . . . . ?
C10_3 N1_3 C9_3 C12_3 -171.8(9) . . . . ?
C8_3 C7_3 C10_3 C16_3 -158.4(9) . . . . ?
C1_3 C7_3 C10_3 C16_3 20.3(14) . . . . ?
C8_3 C7_3 C10_3 N1_3 4.7(7) . . . . ?
C1_3 C7_3 C10_3 N1_3 -176.6(6) . . . . ?
C9_3 N1_3 C10_3 C7_3 -6.4(7) . . . . ?
C14_3 N1_3 C10_3 C7_3 -167.9(6) . . . . ?
C9_3 N1_3 C10_3 C16_3 162.8(6) . . . . ?
C14_3 N1_3 C10_3 C16_3 1.3(7) . . . . ?
C8_3 C9_3 C12_3 C13_3 0.8(9) . . . . ?
N1_3 C9_3 C12_3 C13_3 177.8(8) . . . . ?
C8_3 C9_3 C12_3 S2_3 179.8(6) . . . . ?
N1_3 C9_3 C12_3 S2_3 -3.2(15) . . . . ?
C23_3 S2_3 C12_3 C13_3 -0.3(5) . . . . ?
C23_3 S2_3 C12_3 C9_3 -179.4(8) . . . . ?
C9_3 C12_3 C13_3 C22_3 179.9(6) . . . . ?
S2_3 C12_3 C13_3 C22_3 0.5(7) . . . . ?
C9_3 C12_3 C13_3 S1_3 -0.3(8) . . . . ?
S2_3 C12_3 C13_3 S1_3 -179.7(3) . . . . ?
C8_3 S1_3 C13_3 C12_3 -0.1(5) . . . . ?
C8_3 S1_3 C13_3 C22_3 179.6(7) . . . . ?
C9_3 N1_3 C14_3 C17_3 37.6(13) . . . . ?
C10_3 N1_3 C14_3 C17_3 -170.2(7) . . . . ?
C9_3 N1_3 C14_3 C15_3 -150.2(8) . . . . ?
C10_3 N1_3 C14_3 C15_3 2.1(7) . . . . ?
C17_3 C14_3 C15_3 C16_3 167.5(7) . . . . ?
N1_3 C14_3 C15_3 C16_3 -4.8(8) . . . . ?
C14_3 C15_3 C16_3 C10_3 5.9(8) . . . . ?
C7_3 C10_3 C16_3 C15_3 159.2(9) . . . . ?
N1_3 C10_3 C16_3 C15_3 -4.4(7) . . . . ?
N1_3 C14_3 C17_3 C18_3 19.6(11) . . . . ?
C15_3 C14_3 C17_3 C18_3 -150.9(7) . . . . ?
N1_3 C14_3 C17_3 C24_3 -164.3(6) . . . . ?
C15_3 C14_3 C17_3 C24_3 25.1(10) . . . . ?
C14_3 C17_3 C18_3 C19_3 32.2(11) . . . . ?
C24_3 C17_3 C18_3 C19_3 -143.6(7) . . . . ?
C14_3 C17_3 C18_3 C21_3 -158.3(7) . . . . ?
C24_3 C17_3 C18_3 C21_3 25.9(10) . . . . ?
C20_3 N2_3 C19_3 C18_3 -0.4(8) . . . . ?
C30_3 N2_3 C19_3 C18_3 -178.8(6) . . . . ?
C17_3 C18_3 C19_3 N2_3 172.9(6) . . . . ?
C21_3 C18_3 C19_3 N2_3 1.4(8) . . . . ?
C19_3 N2_3 C20_3 C21_3 -0.9(7) . . . . ?
C30_3 N2_3 C20_3 C21_3 177.5(6) . . . . ?
C19_3 N2_3 C20_3 C31_3 169.3(6) . . . . ?
C30_3 N2_3 C20_3 C31_3 -12.3(9) . . . . ?
N2_3 C20_3 C21_3 C18_3 1.8(7) . . . . ?
C31_3 C20_3 C21_3 C18_3 -166.2(7) . . . . ?
C19_3 C18_3 C21_3 C20_3 -2.0(7) . . . . ?
C17_3 C18_3 C21_3 C20_3 -173.2(7) . . . . ?
C12_3 C13_3 C22_3 C23_3 -0.5(8) . . . . ?
S1_3 C13_3 C22_3 C23_3 179.7(6) . . . . ?
C13_3 C22_3 C23_3 C38_3 -177.7(6) . . . . ?
C13_3 C22_3 C23_3 S2_3 0.3(7) . . . . ?
C12_3 S2_3 C23_3 C22_3 0.0(6) . . . . ?
C12_3 S2_3 C23_3 C38_3 178.2(6) . . . . ?
C14_3 C17_3 C24_3 C25_3 -125.2(7) . . . . ?
C18_3 C17_3 C24_3 C25_3 51.0(10) . . . . ?
C14_3 C17_3 C24_3 C29_3 56.6(9) . . . . ?
C18_3 C17_3 C24_3 C29_3 -127.2(8) . . . . ?
C29_3 C24_3 C25_3 F1_3 -178.5(6) . . . . ?
C17_3 C24_3 C25_3 F1_3 3.2(10) . . . . ?
C29_3 C24_3 C25_3 C26_3 2.0(12) . . . . ?
C17_3 C24_3 C25_3 C26_3 -176.4(7) . . . . ?
F1_3 C25_3 C26_3 C27_3 177.4(7) . . . . ?
C24_3 C25_3 C26_3 C27_3 -3.0(13) . . . . ?
C25_3 C26_3 C27_3 C28_3 3.5(12) . . . . ?
C26_3 C27_3 C28_3 C29_3 -3.1(12) . . . . ?
C25_3 C24_3 C29_3 F2_3 -179.4(6) . . . . ?
C17_3 C24_3 C29_3 F2_3 -1.0(10) . . . . ?
C25_3 C24_3 C29_3 C28_3 -1.5(11) . . . . ?
C17_3 C24_3 C29_3 C28_3 176.9(7) . . . . ?
C27_3 C28_3 C29_3 F2_3 180.0(6) . . . . ?
C27_3 C28_3 C29_3 C24_3 2.0(12) . . . . ?
C21_3 C20_3 C31_3 C40_3 96.7(9) . . . . ?
N2_3 C20_3 C31_3 C40_3 -70.2(8) . . . . ?
C21_3 C20_3 C31_3 C32_3 -36.4(10) . . . . ?
N2_3 C20_3 C31_3 C32_3 156.7(6) . . . . ?
C40_3 C31_3 C32_3 C33_3 -59.9(10) . . . . ?
C20_3 C31_3 C32_3 C33_3 70.2(9) . . . . ?
C40_3 C31_3 C32_3 C37_3 117.4(8) . . . . ?
C20_3 C31_3 C32_3 C37_3 -112.5(7) . . . . ?
C37_3 C32_3 C33_3 C34_3 3.8(11) . . . . ?
C31_3 C32_3 C33_3 C34_3 -178.7(7) . . . . ?
C37_3 C32_3 C33_3 F3_3 -177.4(6) . . . . ?
C31_3 C32_3 C33_3 F3_3 0.1(11) . . . . ?
C32_3 C33_3 C34_3 C35_3 -1.8(11) . . . . ?
F3_3 C33_3 C34_3 C35_3 179.4(6) . . . . ?
C33_3 C34_3 C35_3 C36_3 -0.4(11) . . . . ?
C34_3 C35_3 C36_3 C37_3 0.1(11) . . . . ?
C35_3 C36_3 C37_3 F4_3 -180.0(6) . . . . ?
C35_3 C36_3 C37_3 C32_3 2.3(11) . . . . ?
C33_3 C32_3 C37_3 F4_3 178.2(6) . . . . ?
C31_3 C32_3 C37_3 F4_3 0.6(10) . . . . ?
C33_3 C32_3 C37_3 C36_3 -4.0(10) . . . . ?
C31_3 C32_3 C37_3 C36_3 178.4(7) . . . . ?
C22_3 C23_3 C38_3 C39_3 132.5(7) . . . . ?
S2_3 C23_3 C38_3 C39_3 -45.4(8) . . . . ?
C22_3 C23_3 C38_3 C43_3 -101.1(8) . . . . ?
S2_3 C23_3 C38_3 C43_3 81.0(7) . . . . ?
C40_3 N3_3 C39_3 C42_3 4.9(7) . . . . ?
C40_3 N3_3 C39_3 C38_3 -159.4(6) . . . . ?
C23_3 C38_3 C39_3 N3_3 64.5(8) . . . . ?
C43_3 C38_3 C39_3 N3_3 -61.4(8) . . . . ?
C23_3 C38_3 C39_3 C42_3 -95.6(9) . . . . ?
C43_3 C38_3 C39_3 C42_3 138.5(7) . . . . ?
C39_3 N3_3 C40_3 C41_3 -4.3(7) . . . . ?
C39_3 N3_3 C40_3 C31_3 161.8(6) . . . . ?
C32_3 C31_3 C40_3 C41_3 -117.7(8) . . . . ?
C20_3 C31_3 C40_3 C41_3 110.8(8) . . . . ?
C32_3 C31_3 C40_3 N3_3 79.9(8) . . . . ?
C20_3 C31_3 C40_3 N3_3 -51.6(8) . . . . ?
N3_3 C40_3 C41_3 C42_3 1.9(7) . . . . ?
C31_3 C40_3 C41_3 C42_3 -162.6(6) . . . . ?
N3_3 C39_3 C42_3 C41_3 -3.6(7) . . . . ?
C38_3 C39_3 C42_3 C41_3 158.7(7) . . . . ?
C40_3 C41_3 C42_3 C39_3 1.1(8) . . . . ?
C39_3 C38_3 C43_3 C44_3 158.0(7) . . . . ?
C23_3 C38_3 C43_3 C44_3 34.7(9) . . . . ?
C39_3 C38_3 C43_3 C48_3 -28.0(9) . . . . ?
C23_3 C38_3 C43_3 C48_3 -151.3(6) . . . . ?
C48_3 C43_3 C44_3 C45_3 -1.3(11) . . . . ?
C38_3 C43_3 C44_3 C45_3 172.9(7) . . . . ?
C43_3 C44_3 C45_3 C46_3 2.9(13) . . . . ?
C44_3 C45_3 C46_3 C47_3 -3.1(12) . . . . ?
C44_3 C45_3 C46_3 C49_3 -179.8(8) . . . . ?
C45_3 C46_3 C47_3 C48_3 1.9(12) . . . . ?
C49_3 C46_3 C47_3 C48_3 178.7(7) . . . . ?
C46_3 C47_3 C48_3 C43_3 -0.4(11) . . . . ?
C44_3 C43_3 C48_3 C47_3 0.1(11) . . . . ?
C38_3 C43_3 C48_3 C47_3 -174.0(6) . . . . ?
